data_7720187
loop_
_publ_author_name
'Li, Shi-Ji'
'Liu, Li'
'Zhong, Xin-Xin'
'Li, Fa-Bao'
'Li, Feng-Yan'
'Qin, Hai-Mei'

_publ_section_title
;
 Dinuclear copper(I) halide complexes containing unsymmetric diphosphine:
 structure, photophysical and photocatalytic hydrogen production
 properties.
;
_journal_issue 7
_journal_name_full 'Dalton transactions (Cambridge, England : 2003)'
_journal_page_first 3043
_journal_page_last 3054
_journal_paper_doi 10.1039/d5dt02914g
_journal_volume 55
_journal_year 2026
_chemical_formula_moiety 'C92 H68 Cl2 Cu2 N4 P4'
_chemical_formula_sum 'C92 H68 Cl2 Cu2 N4 P4'
_chemical_formula_weight 1551.36
_space_group_crystal_system triclinic
_space_group_IT_number 2
_space_group_name_Hall '-P 1'
_space_group_name_H-M_alt 'P -1'
_atom_sites_solution_hydrogens geom
_atom_sites_solution_primary dual
_audit_creation_date 2025-08-17
_audit_creation_method
;
Olex2 1.5
(compiled 2024.02.16 svn.r378c4104 for OlexSys, GUI svn.r6928)
;
_audit_update_record
;
2025-10-24 deposited with the CCDC.	2026-01-14 downloaded from the CCDC.
;
_cell_angle_alpha 98.066(4)
_cell_angle_beta 98.273(5)
_cell_angle_gamma 112.512(5)
_cell_formula_units_Z 2
_cell_length_a 13.9102(8)
_cell_length_b 17.6178(8)
_cell_length_c 17.7983(9)
_cell_measurement_reflns_used 4368
_cell_measurement_temperature 100
_cell_measurement_theta_max 72.4540
_cell_measurement_theta_min 2.7580
_cell_volume 3895.3(4)
_computing_cell_refinement 'CrysAlisPro 1.171.41.49a (Rigaku OD, 2019)'
_computing_data_collection 'CrysAlisPro 1.171.41.49a (Rigaku OD, 2019)'
_computing_data_reduction 'CrysAlisPro 1.171.41.49a (Rigaku OD, 2019)'
_computing_molecular_graphics 'Olex2 1.5 (Dolomanov et al., 2009)'
_computing_publication_material 'Olex2 1.5 (Dolomanov et al., 2009)'
_computing_structure_refinement 'SHELXL 2018/3 (Sheldrick, 2015)'
_computing_structure_solution 'SHELXT 2014/5 (Sheldrick, 2014)'
_diffrn_ambient_temperature 100.00
_diffrn_detector 'Hybrid Pixel Array Detector'
_diffrn_detector_area_resol_mean 10.0000
_diffrn_detector_type HyPix
_diffrn_measured_fraction_theta_full 0.994
_diffrn_measured_fraction_theta_max 0.957
_diffrn_measurement_details
;
List of Runs (angles in degrees, time in seconds):

  # Type    Start    End  Width  t~exp~   \w     \q     \k     \f   Frames
#--------------------------------------------------------------------------
  1  \w   -103.00 -75.00   0.50    0.05    --  -39.95-142.00 -43.00   56
  2  \w    -44.00 -15.00   0.50    0.05    --  -39.95 128.00-158.00   58
  3  \w    -78.00 -52.00   0.50    0.05    --  -39.95 142.00  12.00   52
  4  \w     36.00  85.00   0.50    0.05    --   39.95-128.00 126.00   98
  5  \w     70.00 109.00   0.50    0.05    --   39.95-142.00 -43.00   78
  6  \w   -133.00-108.00   0.50    0.20    --  -94.50-142.00 -43.00   50
  7  \w    -54.00 -28.00   0.50    0.20    --  -94.50 128.00-158.00   52
  8  \w    -71.00 -29.00   0.50    0.20    --  -94.50 142.00  12.00   84
  9  \w   -133.00 -86.00   0.50    0.20    --  -94.50-128.00 126.00   94
 10  \w     86.00 112.00   0.50    0.20    --  108.87-128.00 126.00   52
 11  \w    104.00 129.00   0.50    0.20    --  108.87 142.00  12.00   50
 12  \w    133.00 174.00   0.50    0.20    --  108.87 128.00-158.00   82
 13  \w     44.00 120.00   0.50    0.20    --  108.87-142.00 -43.00  152
 14  \w    -21.00  35.00   0.50    0.05    --  -39.95  19.00-180.00  112
 15  \w    -17.00  43.00   0.50    0.05    --  -39.95  19.00   0.00  120
 16  \w    -41.00  41.00   0.50    0.05    --  -39.95  37.00 -60.00  164
 17  \w      3.00  34.00   0.50    0.05    --  -39.95  19.00-150.00   62
 18  \w    -27.00  43.00   0.50    0.05    --  -39.95  19.00 120.00  140
 19  \w      5.00 113.00   0.50    0.05    --   39.95  77.00-150.00  216
 20  \w    -51.00 -15.00   0.50    0.20    --  -94.50  45.00   0.00   72
 21  \w    -85.00 -28.00   0.50    0.20    --  -94.50  77.00  30.00  114
 22  \w    -51.00 -15.00   0.50    0.20    --  -94.50  45.00  90.00   72
 23  \w    -43.00 -18.00   0.50    0.20    --  -94.50  45.00  60.00   50
 24  \w    -51.00 -18.00   0.50    0.20    --  -94.50  45.00 150.00   66
 25  \w   -135.00 -66.00   0.50    0.20    --  -94.50 -45.00-180.00  138
 26  \w    -50.00 -16.00   0.50    0.20    --  -94.50  45.00 -30.00   68
 27  \w     37.00  63.00   0.50    0.20    --  108.87-125.00   0.00   52
 28  \w    143.00 176.00   0.50    0.20    --  108.87 125.00-120.00   66
 29  \w     29.00  57.00   0.50    0.20    --  108.87 -94.00 120.00   56
 30  \w     57.00 107.00   0.50    0.20    --  108.87-106.00  16.33  100
 31  \w     67.00 111.00   0.50    0.20    --  108.87-125.00  90.00   88
 32  \w    143.00 178.00   0.50    0.20    --  108.87  30.00-150.00   70
 33  \w     76.00 163.00   0.50    0.20    --  108.87  30.00  90.00  174
 34  \w     72.00 131.00   0.50    0.20    --  108.87  30.00-150.00  118
 35  \w     39.00  70.00   0.50    0.20    --  108.87 -61.00   0.00   62
 36  \w     36.00  71.00   0.50    0.20    --  108.87 -61.00-150.00   70
 37  \w     38.00  71.00   0.50    0.20    --  108.87 -61.00 150.00   66
 38  \w     29.00 107.00   0.50    0.20    --  108.87-107.00 -38.01  156
 39  \w     95.00 132.00   0.50    0.20    --  108.87 125.00-120.00   74
 40  \w     34.00 111.00   0.50    0.20    --  108.87-125.00-120.00  154
 41  \w    122.00 169.00   0.50    0.20    --  108.87  45.00 150.00   94
 42  \w     53.00  80.00   0.50    0.20    --  108.87 -77.00 120.00   54
 43  \w     64.00 111.00   0.50    0.20    --  108.87-125.00   0.00   94
 44  \w    119.00 178.00   0.50    0.20    --  108.87  61.00 -90.00  118
 45  \w     39.00  67.00   0.50    0.20    --  108.87 -61.00  90.00   56
 46  \w     84.00 168.00   0.50    0.20    --  108.87  45.00 -60.00  168
 47  \w     35.00  96.00   0.50    0.20    --  108.87-125.00 -90.00  122
 48  \w     63.00 106.00   0.50    0.20    --  108.87 -77.00  30.00   86
 49  \w     90.00 173.00   0.50    0.20    --  108.87  45.00   0.00  166
 50  \w     71.00 110.00   0.50    0.20    --  108.87-125.00-150.00   78
 51  \w     54.00  91.00   0.50    0.20    --  108.87 -94.00 -60.00   74
 52  \w     46.00  71.00   0.50    0.20    --  108.87 -61.00 -30.00   50
;
_diffrn_measurement_device 'four-circle diffractometer'
_diffrn_measurement_device_type 'XtaLAB Synergy, Dualflex, HyPix'
_diffrn_measurement_method '\w scans'
_diffrn_orient_matrix_type 'CrysAlisPro convention (1999,Acta A55,543-557)'
_diffrn_orient_matrix_UB_11 0.0067587000
_diffrn_orient_matrix_UB_12 -0.0114310000
_diffrn_orient_matrix_UB_13 -0.0862151000
_diffrn_orient_matrix_UB_21 0.1196295000
_diffrn_orient_matrix_UB_22 0.0204780000
_diffrn_orient_matrix_UB_23 0.0238165000
_diffrn_orient_matrix_UB_31 -0.0268240000
_diffrn_orient_matrix_UB_32 -0.0940151000
_diffrn_orient_matrix_UB_33 -0.0040539000
_diffrn_radiation_monochromator mirror
_diffrn_radiation_probe x-ray
_diffrn_radiation_type CuK\a
_diffrn_radiation_wavelength 1.54184
_diffrn_reflns_av_R_equivalents 0.1447
_diffrn_reflns_av_unetI/netI 0.1436
_diffrn_reflns_Laue_measured_fraction_full 0.994
_diffrn_reflns_Laue_measured_fraction_max 0.957
_diffrn_reflns_limit_h_max 17
_diffrn_reflns_limit_h_min -17
_diffrn_reflns_limit_k_max 14
_diffrn_reflns_limit_k_min -21
_diffrn_reflns_limit_l_max 21
_diffrn_reflns_limit_l_min -22
_diffrn_reflns_number 49291
_diffrn_reflns_point_group_measured_fraction_full 0.994
_diffrn_reflns_point_group_measured_fraction_max 0.957
_diffrn_reflns_theta_full 67.684
_diffrn_reflns_theta_max 74.675
_diffrn_reflns_theta_min 2.568
_diffrn_source 'micro-focus sealed X-ray tube'
_diffrn_source_type 'PhotonJet (Cu) X-ray Source'
_exptl_absorpt_coefficient_mu 2.462
_exptl_absorpt_correction_T_max 1.00000
_exptl_absorpt_correction_T_min 0.76242
_exptl_absorpt_correction_type multi-scan
_exptl_absorpt_process_details
;
CrysAlisPro 1.171.41.49a (Rigaku Oxford Diffraction, 2019)
Empirical absorption correction using spherical harmonics,
 implemented in SCALE3 ABSPACK scaling algorithm.
;
_exptl_crystal_colour 'clear light yellow'
_exptl_crystal_colour_lustre clear
_exptl_crystal_colour_modifier light
_exptl_crystal_colour_primary yellow
_exptl_crystal_density_diffrn 1.323
_exptl_crystal_description block
_exptl_crystal_F_000 1600
_exptl_crystal_size_max 0.5
_exptl_crystal_size_mid 0.4
_exptl_crystal_size_min 0.3
_refine_diff_density_max 0.535
_refine_diff_density_min -0.660
_refine_diff_density_rms 0.078
_refine_ls_extinction_method none
_refine_ls_goodness_of_fit_ref 1.033
_refine_ls_hydrogen_treatment constr
_refine_ls_matrix_type full
_refine_ls_number_parameters 937
_refine_ls_number_reflns 15293
_refine_ls_number_restraints 1090
_refine_ls_restrained_S_all 1.049
_refine_ls_R_factor_all 0.1492
_refine_ls_R_factor_gt 0.0821
_refine_ls_shift/su_max 0.000
_refine_ls_shift/su_mean 0.000
_refine_ls_structure_factor_coef Fsqd
_refine_ls_weighting_details 'w=1/[\s^2^(Fo^2^)+(0.0535P)^2^+3.6316P] where P=(Fo^2^+2Fc^2^)/3'
_refine_ls_weighting_scheme calc
_refine_ls_wR_factor_gt 0.1892
_refine_ls_wR_factor_ref 0.2290
_reflns_Friedel_coverage 0.000
_reflns_number_gt 7785
_reflns_number_total 15293
_reflns_threshold_expression 'I > 2\s(I)'
_cod_data_source_file d5dt02914g2.cif
_cod_data_source_block lsj-kb-cl-1
_cod_database_code 7720187
_shelx_shelxl_version_number 2018/3
_chemical_oxdiff_formula 'C H N O Cl'
_shelx_space_group_comment
;
The symmetry employed for this shelxl refinement is uniquely defined
by the following loop, which should always be used as a source of
symmetry information in preference to the above space-group names.
They are only intended as comments.
;
_shelx_estimated_absorpt_t_max 0.525
_shelx_estimated_absorpt_t_min 0.372
_olex2_refinement_description
;
1. Fixed Uiso
 At 1.2 times of:
  All C(H) groups
2. Rigid bond restraints
 C14, C22, C28, C32, Cu2, P3, C34, C8, C44, C30, C46, C50, C40, C38, C52, C54,
 C56, C58, C00H, C26, C60, C48, N3, C24, P1, N1, N4, C36, C16, C42, Cl2, Cl1,
 P4, C4, C12, C10, C18, C20, Cu1, P2, C1, N2, C6, C68, C64, C66, C62, C83, C11,
 C81, C45, C5, C41, C43, C89, C87, C21, C85, C7, C35, C77, C39, C79, C69, C75,
 C84, C82, C47, C91, C90, C51, C59, C15, C29, C61, C33, C67, C49, C57, C23, C88,
  C53, C55, C73, C78, C2, C31, C86, C17, C71, C9, C3, C13, C80, C25, C63, C65,
 C37, C27, C19, C70, C76, C72, C74
 with sigma for 1-2 distances of 0.01 and sigma for 1-3 distances of 0.02
 N2, C20, C58, C86, C27, C69, C39, C5, C21, C85, C89, C45, C56
 with sigma for 1-2 distances of 0.01 and sigma for 1-3 distances of 0.002
3. Uiso/Uaniso restraints and constraints
C14 \\sim C22 \\sim C28 \\sim C32 \\sim Cu2 \\sim P3 \\sim C34 \\sim C8 \\sim
C44 \\sim C30 \\sim C46 \\sim C50 \\sim C40 \\sim C38 \\sim C52 \\sim C54 \\sim
C56 \\sim C58 \\sim C00H \\sim C26 \\sim C60 \\sim C48 \\sim N3 \\sim C24 \\sim
P1 \\sim N1 \\sim N4 \\sim C36 \\sim C16 \\sim C42 \\sim Cl2 \\sim Cl1 \\sim P4
\\sim C4 \\sim C12 \\sim C10 \\sim C18 \\sim C20 \\sim Cu1 \\sim P2 \\sim C1
\\sim N2 \\sim C6 \\sim C68 \\sim C64 \\sim C66 \\sim C62 \\sim C83 \\sim C11
\\sim C81 \\sim C45 \\sim C5 \\sim C41 \\sim C43 \\sim C89 \\sim C87 \\sim C21
\\sim C85 \\sim C7 \\sim C35 \\sim C77 \\sim C39 \\sim C79 \\sim C69 \\sim C75
\\sim C84 \\sim C82 \\sim C47 \\sim C91 \\sim C90 \\sim C51 \\sim C59 \\sim C15
\\sim C29 \\sim C61 \\sim C33 \\sim C67 \\sim C49 \\sim C57 \\sim C23 \\sim C88
\\sim C53 \\sim C55 \\sim C73 \\sim C78 \\sim C2 \\sim C31 \\sim C86 \\sim C17
\\sim C71 \\sim C9 \\sim C3 \\sim C13 \\sim C80 \\sim C25 \\sim C63 \\sim C65
\\sim C37 \\sim C27 \\sim C19 \\sim C70 \\sim C76 \\sim C72 \\sim C74: within
2A with sigma of 0.01 and sigma for terminal atoms of 0.01 within 2A
N2 \\sim C20 \\sim C56 \\sim C58 \\sim C86 \\sim C27 \\sim C69 \\sim C39 \\sim
C5 \\sim C21 \\sim C85 \\sim C89 \\sim C45: within 2A with sigma of 0.01 and
sigma for terminal atoms of 0.002 within 2A
Uanis(N2) \\sim Ueq, Uanis(C20) \\sim Ueq, Uanis(C58) \\sim Ueq, Uanis(C86)
\\sim Ueq, Uanis(C27) \\sim Ueq, Uanis(C69) \\sim Ueq, Uanis(C39) \\sim Ueq,
Uanis(C5) \\sim Ueq, Uanis(C21) \\sim Ueq, Uanis(C85) \\sim Ueq, Uanis(C89)
\\sim Ueq, Uanis(C45) \\sim Ueq, Uanis(C56) \\sim Ueq: with sigma of 0.01 and
sigma for terminal atoms of 0.002
4.a Aromatic/amide H refined with riding coordinates:
 C1(H1), C10(H10), C12(H12), C26(H26), C38(H38), C52(H52), C54(H54), C56(H56),
 C60(H60), C62(H62), C64(H64), C66(H66), C68(H68), C70(H70), C72(H72), C74(H74),
  C76(H76), C78(H78), C80(H80), C82(H82), C84(H84), C88(H88), C90(H90),
 C91(H91), C23(H23), C47(H47), C3(H3), C49(H49), C25(H25), C51(H51), C13(H13),
 C53(H53), C55(H55), C7(H7), C57(H57), C29(H29), C59(H59), C15(H15), C61(H61),
 C31(H31), C63(H63), C2(H2), C65(H65), C33(H33), C67(H67), C17(H17), C69(H69),
 C35(H35), C71(H71), C9(H9), C73(H73), C37(H37), C75(H75), C19(H19), C77(H77),
 C39(H39), C79(H79), C5(H5), C81(H81), C41(H41), C83(H83), C21(H21), C85(H85),
 C43(H43), C87(H87), C11(H11), C89(H89), C45(H45)
;
_olex2_submission_special_instructions 'No special instructions were received'
_oxdiff_exptl_absorpt_empirical_details
;
Empirical correction (ABSPACK) includes:
- Absorption correction using spherical harmonics
- Frame scaling
;
_oxdiff_exptl_absorpt_empirical_full_max 1.579
_oxdiff_exptl_absorpt_empirical_full_min 0.696

loop_
_space_group_symop_operation_xyz
'x, y, z'
'-x, -y, -z'

loop_
_atom_site_label
_atom_site_type_symbol
_atom_site_fract_x
_atom_site_fract_y
_atom_site_fract_z
_atom_site_U_iso_or_equiv
_atom_site_adp_type
_atom_site_occupancy
_atom_site_site_symmetry_order
_atom_site_calc_flag
_atom_site_refinement_flags_posn
_atom_site_refinement_flags_adp
_atom_site_refinement_flags_occupancy
_atom_site_disorder_assembly
_atom_site_disorder_group
Cu2 Cu 0.56359(7) 0.85500(5) 0.70624(5) 0.0523(2) Uani 1 1 d . U . . .
Cu1 Cu 0.39256(8) 0.77545(5) 0.78661(6) 0.0603(3) Uani 1 1 d . U . . .
Cl1 Cl 0.39346(13) 0.85572(9) 0.69177(10) 0.0570(4) Uani 1 1 d . U . . .
P4 P 0.59870(13) 0.76974(8) 0.61787(9) 0.0466(3) Uani 1 1 d . U . . .
P3 P 0.69108(13) 0.96898(8) 0.68228(9) 0.0471(4) Uani 1 1 d . U . . .
P2 P 0.28918(13) 0.63537(9) 0.75336(9) 0.0508(4) Uani 1 1 d . U . . .
Cl2 Cl 0.57664(14) 0.81696(10) 0.82731(10) 0.0631(4) Uani 1 1 d . U . . .
P1 P 0.31668(15) 0.78351(9) 0.88986(10) 0.0569(4) Uani 1 1 d . U . . .
N2 N 0.1860(5) 0.4296(3) 0.9433(3) 0.0586(10) Uani 1 1 d . U . . .
N3 N 0.8411(5) 1.0090(3) 0.4293(3) 0.0593(12) Uani 1 1 d . U . . .
N4 N 0.7696(5) 0.8297(3) 0.3770(3) 0.0598(12) Uani 1 1 d . U . . .
C1 C 0.2313(5) 0.5305(3) 0.8611(4) 0.0521(13) Uani 1 1 d . U . . .
H1 H 0.217349 0.485332 0.819027 0.062 Uiso 1 1 calc R U . . .
C4 C 0.2199(5) 0.5135(3) 0.9334(4) 0.0521(13) Uani 1 1 d . U . . .
C6 C 0.4923(5) 0.6850(3) 0.5441(4) 0.0527(13) Uani 1 1 d . U . . .
N1 N 0.2352(6) 0.5655(4) 1.0717(4) 0.0743(15) Uani 1 1 d . U . . .
C8 C 0.7121(5) 0.9284(3) 0.5874(3) 0.0481(12) Uani 1 1 d . U . . .
C00H C 0.6874(5) 0.7227(4) 0.6513(4) 0.0577(14) Uani 1 1 d . U . . .
C10 C 0.2725(6) 0.6612(4) 0.9835(4) 0.0599(15) Uani 1 1 d . U . . .
H10 H 0.286476 0.706197 1.025662 0.072 Uiso 1 1 calc R U . . .
C12 C 0.7656(5) 0.9814(3) 0.5427(4) 0.0520(13) Uani 1 1 d . U . . .
H12 H 0.788824 1.040297 0.560299 0.062 Uiso 1 1 calc R U . . .
C14 C 0.6690(5) 1.0601(4) 0.6627(4) 0.0549(13) Uani 1 1 d . U . . .
C16 C 0.2429(6) 0.5804(4) 0.9962(4) 0.0569(14) Uani 1 1 d . U . . .
C18 C 0.8220(5) 1.0060(3) 0.7466(4) 0.0549(13) Uani 1 1 d . U . . .
C20 C 0.0824(6) 0.3694(4) 0.9202(4) 0.0613(11) Uani 1 1 d . U . . .
C22 C 0.7869(5) 0.9522(4) 0.4732(4) 0.0518(13) Uani 1 1 d . U . . .
C24 C 0.2824(5) 0.6779(3) 0.9095(3) 0.0515(13) Uani 1 1 d . U . . .
C26 C 0.6937(5) 0.8115(3) 0.4905(4) 0.0537(14) Uani 1 1 d . U . . .
H26 H 0.666545 0.752536 0.471397 0.064 Uiso 1 1 calc R U . . .
C28 C 0.2625(5) 0.6112(3) 0.8477(4) 0.0524(13) Uani 1 1 d . U . . .
C30 C 0.1606(5) 0.6050(4) 0.6920(4) 0.0576(13) Uani 1 1 d . U . . .
C32 C 0.6733(5) 0.8404(3) 0.5603(3) 0.0490(12) Uani 1 1 d . U . . .
C34 C 0.7508(5) 0.8638(4) 0.4478(4) 0.0543(13) Uani 1 1 d . U . . .
C36 C 0.8418(6) 0.7935(4) 0.3719(4) 0.0639(15) Uani 1 1 d . U . . .
C38 C 0.5035(6) 0.6178(4) 0.5027(4) 0.0652(16) Uani 1 1 d . U . . .
H38 H 0.570019 0.613480 0.511682 0.078 Uiso 1 1 calc R U . . .
C40 C 0.7381(7) 0.7648(5) 0.2516(4) 0.0743(17) Uani 1 1 d . U . . .
C42 C 0.1882(6) 0.7895(4) 0.8696(4) 0.0636(14) Uani 1 1 d . U . . .
C44 C 0.3845(6) 0.8542(4) 0.9843(4) 0.0658(16) Uani 1 1 d . U . . .
C46 C 0.3270(5) 0.5521(4) 0.7168(4) 0.0572(14) Uani 1 1 d . U . . .
C48 C 0.7041(6) 0.8106(4) 0.3034(4) 0.0670(15) Uani 1 1 d . U . . .
C50 C 0.8235(7) 0.7525(4) 0.2936(4) 0.0708(16) Uani 1 1 d . U . . .
C52 C 0.8160(7) 1.0736(4) 0.4108(5) 0.0748(18) Uani 1 1 d . U . . .
H52 H 0.759316 1.086086 0.424508 0.090 Uiso 1 1 calc R U . . .
C54 C 0.9291(6) 1.0128(4) 0.4006(4) 0.0693(17) Uani 1 1 d . U . . .
H54 H 0.963526 0.975883 0.405488 0.083 Uiso 1 1 calc R U . . .
C56 C -0.0068(6) 0.3763(5) 0.8802(5) 0.0780(15) Uani 1 1 d . U . . .
H56 H -0.002072 0.426739 0.864376 0.094 Uiso 1 1 calc R U . . .
C58 C 0.2502(7) 0.3980(5) 0.9836(4) 0.0718(13) Uani 1 1 d . U . . .
C60 C 0.5712(6) 1.0429(5) 0.6145(5) 0.0743(18) Uani 1 1 d . U . . .
H60 H 0.521328 0.986115 0.595409 0.089 Uiso 1 1 calc R U . . .
C62 C 0.7807(6) 0.7327(5) 0.6259(5) 0.0725(17) Uani 1 1 d . U . . .
H62 H 0.801339 0.765995 0.588634 0.087 Uiso 1 1 calc R U . . .
C64 C 0.9233(7) 0.7972(5) 0.4293(5) 0.0775(18) Uani 1 1 d . U . . .
H64 H 0.934832 0.825433 0.481465 0.093 Uiso 1 1 calc R U . . .
C66 C 0.3962(6) 0.6898(4) 0.5309(4) 0.0671(16) Uani 1 1 d . U . . .
H66 H 0.387582 0.735352 0.560045 0.081 Uiso 1 1 calc R U . . .
C68 C 0.4168(6) 0.5559(4) 0.4475(5) 0.0768(19) Uani 1 1 d . U . . .
H68 H 0.424543 0.509206 0.419632 0.092 Uiso 1 1 calc R U . . .
C70 C 0.9186(6) 1.0555(4) 0.7294(5) 0.0718(17) Uani 1 1 d . U . . .
H70 H 0.918272 1.075560 0.682563 0.086 Uiso 1 1 calc R U . . .
C72 C 0.0969(7) 0.7362(5) 0.8902(5) 0.0749(17) Uani 1 1 d . U . . .
H72 H 0.098777 0.692124 0.914654 0.090 Uiso 1 1 calc R U . . .
C74 C 0.8256(6) 0.9781(4) 0.8144(5) 0.0713(17) Uani 1 1 d . U . . .
H74 H 0.761027 0.944071 0.827186 0.086 Uiso 1 1 calc R U . . .
C76 C 0.8138(7) 0.6446(5) 0.7072(6) 0.086(2) Uani 1 1 d . U . . .
H76 H 0.856660 0.617397 0.725751 0.103 Uiso 1 1 calc R U . . .
C78 C 0.1505(7) 0.6514(5) 0.6369(5) 0.0760(18) Uani 1 1 d . U . . .
H78 H 0.209251 0.701567 0.636105 0.091 Uiso 1 1 calc R U . . .
C80 C 0.3227(7) 0.5620(5) 0.4337(5) 0.084(2) Uani 1 1 d . U . . .
H80 H 0.264458 0.520557 0.395474 0.101 Uiso 1 1 calc R U . . .
C82 C 0.1500(8) 0.5043(5) 1.0912(4) 0.082(2) Uani 1 1 d . U . . .
H82 H 0.086450 0.464376 1.056458 0.098 Uiso 1 1 calc R U . . .
C84 C 0.1843(8) 0.8543(5) 0.8350(5) 0.0804(19) Uani 1 1 d . U . . .
H84 H 0.245079 0.890162 0.819221 0.096 Uiso 1 1 calc R U . . .
C86 C 0.0781(8) 0.2961(4) 0.9442(5) 0.0787(13) Uani 1 1 d . U . . .
C88 C 0.5458(8) 1.1064(5) 0.5943(6) 0.087(2) Uani 1 1 d . U . . .
H88 H 0.479604 1.093131 0.560398 0.105 Uiso 1 1 calc R U . . .
C90 C 0.0692(6) 0.5347(5) 0.6923(5) 0.080(2) Uani 1 1 d . U . . .
H90 H 0.072160 0.502581 0.730525 0.097 Uiso 1 1 calc R U . . .
C91 C 0.9580(7) 1.0776(5) 0.3646(5) 0.083(2) Uani 1 1 d . U . . .
H91 H 1.016542 1.094804 0.339766 0.100 Uiso 1 1 calc R U . . .
C23 C 0.4922(7) 0.8781(5) 1.0075(5) 0.083(2) Uani 1 1 d . U . . .
H23 H 0.528436 0.855414 0.975941 0.099 Uiso 1 1 calc R U . . .
C47 C 0.2760(7) 0.4939(5) 0.6469(5) 0.080(2) Uani 1 1 d . U . . .
H47 H 0.217480 0.496936 0.614558 0.097 Uiso 1 1 calc R U . . .
C3 C 0.4967(9) 0.9677(5) 1.1224(5) 0.101(3) Uani 1 1 d . U . . .
H3 H 0.535120 1.006359 1.170252 0.121 Uiso 1 1 calc R U . . .
C49 C 0.8851(7) 1.1160(5) 0.3703(5) 0.084(2) Uani 1 1 d . U . . .
H49 H 0.885422 1.162809 0.349390 0.101 Uiso 1 1 calc R U . . .
C25 C 1.0155(7) 1.0465(5) 0.8469(6) 0.088(2) Uani 1 1 d . U . . .
H25 H 1.081443 1.059366 0.881012 0.105 Uiso 1 1 calc R U . . .
C51 C 0.3328(8) 0.8884(4) 1.0309(5) 0.085(2) Uani 1 1 d . U . . .
H51 H 0.258288 0.872608 1.015271 0.102 Uiso 1 1 calc R U . . .
C13 C 0.6602(7) 0.6738(5) 0.7053(5) 0.0779(18) Uani 1 1 d . U . . .
H13 H 0.597433 0.667309 0.723940 0.093 Uiso 1 1 calc R U . . .
C53 C 0.0037(8) 0.7476(6) 0.8749(5) 0.090(2) Uani 1 1 d . U . . .
H53 H -0.059959 0.709088 0.885443 0.108 Uiso 1 1 calc R U . . .
C27 C 0.1819(8) 0.3131(5) 0.9835(5) 0.0820(14) Uani 1 1 d . U . . .
C55 C 0.4119(7) 0.5447(5) 0.7602(5) 0.0825(19) Uani 1 1 d . U . . .
H55 H 0.450236 0.585159 0.807045 0.099 Uiso 1 1 calc R U . . .
C7 C 0.3891(9) 0.9447(5) 1.0993(5) 0.097(2) Uani 1 1 d . U . . .
H7 H 0.353530 0.968111 1.130941 0.117 Uiso 1 1 calc R U . . .
C57 C 0.6210(7) 0.8338(6) 0.2814(5) 0.087(2) Uani 1 1 d . U . . .
H57 H 0.599960 0.865848 0.317726 0.104 Uiso 1 1 calc R U . . .
C29 C 0.7384(7) 1.1418(4) 0.6909(5) 0.081(2) Uani 1 1 d . U . . .
H29 H 0.805553 1.155143 0.723556 0.097 Uiso 1 1 calc R U . . .
C59 C 0.9698(8) 0.7175(5) 0.3297(6) 0.092(2) Uani 1 1 d . U . . .
H59 H 1.015379 0.691804 0.315727 0.110 Uiso 1 1 calc R U . . .
C15 C 0.0905(9) 0.8662(6) 0.8238(6) 0.094(2) Uani 1 1 d . U . . .
H15 H 0.087744 0.911238 0.801090 0.113 Uiso 1 1 calc R U . . .
C61 C 1.0138(7) 1.0756(5) 0.7793(6) 0.087(2) Uani 1 1 d . U . . .
H61 H 1.078752 1.109817 0.767061 0.105 Uiso 1 1 calc R U . . .
C31 C 0.1751(10) 0.5124(6) 1.1697(5) 0.103(2) Uani 1 1 d . U . . .
H31 H 0.131286 0.479853 1.199968 0.124 Uiso 1 1 calc R U . . .
C63 C 0.0567(7) 0.6257(6) 0.5834(6) 0.091(2) Uani 1 1 d . U . . .
H63 H 0.052274 0.657548 0.545169 0.109 Uiso 1 1 calc R U . . .
C2 C 0.6831(9) 0.7392(6) 0.1728(5) 0.101(2) Uani 1 1 d . U . . .
H2 H 0.703227 0.707203 0.135637 0.121 Uiso 1 1 calc R U . . .
C65 C 0.5485(9) 0.9354(6) 1.0774(5) 0.102(3) Uani 1 1 d . U . . .
H65 H 0.623033 0.951949 1.093346 0.123 Uiso 1 1 calc R U . . .
C33 C -0.0238(7) 0.5107(6) 0.6401(6) 0.097(2) Uani 1 1 d . U . . .
H33 H -0.084573 0.462710 0.642278 0.116 Uiso 1 1 calc R U . . .
C67 C 0.8441(7) 0.6938(5) 0.6552(6) 0.088(2) Uani 1 1 d . U . . .
H67 H 0.908624 0.701668 0.638621 0.105 Uiso 1 1 calc R U . . .
C17 C 0.3116(7) 0.6297(5) 0.4760(5) 0.083(2) Uani 1 1 d . U . . .
H17 H 0.245267 0.634275 0.466929 0.100 Uiso 1 1 calc R U . . .
C69 C 0.3580(9) 0.4356(7) 1.0146(6) 0.0966(18) Uani 1 1 d . U . . .
H69 H 0.399659 0.492292 1.012990 0.116 Uiso 1 1 calc R U . . .
C35 C 0.9873(8) 0.7576(5) 0.4070(6) 0.090(2) Uani 1 1 d . U . . .
H35 H 1.043304 0.757899 0.444669 0.108 Uiso 1 1 calc R U . . .
C71 C 0.9216(7) 0.9987(5) 0.8646(6) 0.092(2) Uani 1 1 d . U . . .
H71 H 0.922325 0.979484 0.911888 0.110 Uiso 1 1 calc R U . . .
C9 C 0.7226(8) 0.6336(5) 0.7334(6) 0.089(2) Uani 1 1 d . U . . .
H9 H 0.702121 0.599225 0.769951 0.106 Uiso 1 1 calc R U . . .
C73 C 0.4443(8) 0.4809(5) 0.7387(6) 0.090(2) Uani 1 1 d . U . . .
H73 H 0.502207 0.476991 0.770874 0.108 Uiso 1 1 calc R U . . .
C37 C 0.8904(8) 0.7142(5) 0.2742(5) 0.086(2) Uani 1 1 d . U . . .
H37 H 0.879957 0.685845 0.222185 0.103 Uiso 1 1 calc R U . . .
C75 C 0.3922(8) 0.4251(5) 0.6716(6) 0.094(2) Uani 1 1 d . U . . .
H75 H 0.412624 0.380492 0.656801 0.112 Uiso 1 1 calc R U . . .
C19 C 0.6147(8) 1.1879(5) 0.6224(6) 0.094(2) Uani 1 1 d . U . . .
H19 H 0.597080 1.231791 0.608398 0.113 Uiso 1 1 calc R U . . .
C77 C 0.3150(10) 0.6107(6) 1.1386(5) 0.101(2) Uani 1 1 d . U . . .
H77 H 0.382091 0.655490 1.142128 0.122 Uiso 1 1 calc R U . . .
C39 C -0.0234(9) 0.2252(5) 0.9258(6) 0.1016(19) Uani 1 1 d . U . . .
H39 H -0.031204 0.173622 0.940217 0.122 Uiso 1 1 calc R U . . .
C79 C 0.0038(9) 0.8148(6) 0.8446(6) 0.100(2) Uani 1 1 d . U . . .
H79 H -0.058736 0.825160 0.838087 0.120 Uiso 1 1 calc R U . . .
C5 C -0.1005(8) 0.3075(6) 0.8648(6) 0.101(2) Uani 1 1 d . U . . .
H5 H -0.162720 0.310203 0.837790 0.121 Uiso 1 1 calc R U . . .
C81 C 0.3102(9) 0.4310(5) 0.6239(6) 0.098(2) Uani 1 1 d . U . . .
H81 H 0.276634 0.392541 0.575320 0.118 Uiso 1 1 calc R U . . .
C41 C -0.0300(7) 0.5557(6) 0.5841(6) 0.093(2) Uani 1 1 d . U . . .
H41 H -0.094075 0.538068 0.546234 0.112 Uiso 1 1 calc R U . . .
C83 C 0.2756(11) 0.5765(7) 1.1974(6) 0.114(3) Uani 1 1 d . U . . .
H83 H 0.312277 0.594186 1.250336 0.137 Uiso 1 1 calc R U . . .
C21 C 0.3350(12) 0.3050(8) 1.0498(7) 0.124(3) Uani 1 1 d . U . . .
H21 H 0.367350 0.273570 1.074305 0.149 Uiso 1 1 calc R U . . .
C85 C -0.1087(10) 0.2353(7) 0.8865(6) 0.116(2) Uani 1 1 d . U . . .
H85 H -0.176646 0.189228 0.874035 0.139 Uiso 1 1 calc R U . . .
C43 C 0.7105(9) 1.2064(5) 0.6716(6) 0.101(2) Uani 1 1 d . U . . .
H43 H 0.758118 1.263440 0.692678 0.121 Uiso 1 1 calc R U . . .
C87 C 0.5711(9) 0.8079(7) 0.2044(6) 0.110(3) Uani 1 1 d . U . . .
H87 H 0.513988 0.822623 0.187225 0.132 Uiso 1 1 calc R U . . .
C11 C 0.6007(10) 0.7613(7) 0.1511(6) 0.119(3) Uani 1 1 d . U . . .
H11 H 0.563208 0.744156 0.098334 0.143 Uiso 1 1 calc R U . . .
C89 C 0.2327(11) 0.2671(7) 1.0214(6) 0.112(2) Uani 1 1 d . U . . .
H89 H 0.193003 0.210982 1.025608 0.134 Uiso 1 1 calc R U . . .
C45 C 0.4029(11) 0.3882(8) 1.0478(7) 0.123(3) Uani 1 1 d . U . . .
H45 H 0.477279 0.410307 1.068909 0.148 Uiso 1 1 calc R U . . .

loop_
_atom_site_aniso_label
_atom_site_aniso_U_11
_atom_site_aniso_U_22
_atom_site_aniso_U_33
_atom_site_aniso_U_23
_atom_site_aniso_U_13
_atom_site_aniso_U_12
Cu2 0.0637(6) 0.0444(4) 0.0533(5) 0.0103(4) 0.0316(4) 0.0204(4)
Cu1 0.0758(6) 0.0431(5) 0.0578(6) 0.0103(4) 0.0357(5) 0.0128(4)
Cl1 0.0631(9) 0.0488(7) 0.0704(10) 0.0201(7) 0.0334(8) 0.0257(6)
P4 0.0603(9) 0.0346(7) 0.0480(8) 0.0075(6) 0.0252(7) 0.0186(6)
P3 0.0609(9) 0.0356(7) 0.0481(8) 0.0063(6) 0.0269(7) 0.0189(6)
P2 0.0635(9) 0.0384(7) 0.0462(8) 0.0052(6) 0.0247(7) 0.0134(6)
Cl2 0.0723(10) 0.0639(9) 0.0561(9) 0.0207(7) 0.0268(8) 0.0240(7)
P1 0.0823(11) 0.0354(7) 0.0525(9) 0.0080(6) 0.0361(8) 0.0164(7)
N2 0.074(2) 0.049(2) 0.065(3) 0.0170(19) 0.033(2) 0.0295(18)
N3 0.076(3) 0.057(3) 0.060(3) 0.022(2) 0.037(2) 0.032(2)
N4 0.080(3) 0.058(3) 0.049(3) 0.008(2) 0.031(2) 0.032(2)
C1 0.065(3) 0.037(3) 0.052(3) 0.005(2) 0.023(3) 0.016(2)
C4 0.068(3) 0.035(2) 0.058(3) 0.013(2) 0.028(3) 0.021(2)
C6 0.062(3) 0.041(3) 0.058(3) 0.010(2) 0.025(3) 0.021(2)
N1 0.122(4) 0.059(3) 0.057(3) 0.019(2) 0.040(3) 0.045(3)
C8 0.056(3) 0.036(2) 0.055(3) 0.005(2) 0.026(2) 0.019(2)
C00H 0.068(3) 0.045(3) 0.065(3) 0.010(2) 0.028(3) 0.025(2)
C10 0.087(4) 0.046(3) 0.045(3) 0.006(2) 0.028(3) 0.022(3)
C12 0.066(3) 0.041(3) 0.053(3) 0.010(2) 0.026(3) 0.021(2)
C14 0.069(3) 0.045(3) 0.059(3) 0.007(2) 0.031(3) 0.029(2)
C16 0.082(4) 0.044(3) 0.049(3) 0.013(2) 0.032(3) 0.023(2)
C18 0.065(3) 0.040(3) 0.065(3) 0.010(2) 0.030(3) 0.021(2)
C20 0.082(2) 0.046(2) 0.063(3) 0.011(2) 0.042(2) 0.026(2)
C22 0.066(3) 0.047(3) 0.049(3) 0.014(2) 0.029(3) 0.024(2)
C24 0.071(3) 0.033(2) 0.049(3) 0.007(2) 0.029(3) 0.015(2)
C26 0.072(4) 0.040(3) 0.055(3) 0.007(2) 0.028(3) 0.027(2)
C28 0.066(3) 0.038(2) 0.050(3) 0.006(2) 0.025(3) 0.014(2)
C30 0.067(3) 0.054(3) 0.056(3) 0.012(2) 0.026(3) 0.024(2)
C32 0.060(3) 0.040(2) 0.050(3) 0.005(2) 0.021(2) 0.022(2)
C34 0.071(3) 0.049(3) 0.050(3) 0.007(2) 0.031(3) 0.027(2)
C36 0.087(4) 0.054(3) 0.065(3) 0.012(3) 0.042(3) 0.035(3)
C38 0.072(4) 0.048(3) 0.074(4) -0.002(3) 0.022(3) 0.025(3)
C40 0.093(4) 0.068(3) 0.056(3) 0.001(3) 0.038(3) 0.025(3)
C42 0.091(4) 0.052(3) 0.056(3) 0.013(2) 0.036(3) 0.030(3)
C44 0.087(4) 0.040(3) 0.063(3) 0.006(2) 0.038(3) 0.013(3)
C46 0.068(3) 0.047(3) 0.058(3) 0.011(2) 0.032(3) 0.019(2)
C48 0.079(4) 0.069(3) 0.054(3) 0.011(3) 0.035(3) 0.026(3)
C50 0.098(4) 0.054(3) 0.069(3) 0.006(3) 0.049(3) 0.031(3)
C52 0.099(4) 0.066(4) 0.080(4) 0.034(3) 0.045(4) 0.041(3)
C54 0.079(4) 0.068(3) 0.071(4) 0.024(3) 0.048(3) 0.027(3)
C56 0.073(3) 0.078(3) 0.079(4) 0.003(3) 0.031(3) 0.027(2)
C58 0.098(2) 0.077(3) 0.067(3) 0.020(3) 0.042(2) 0.053(2)
C60 0.075(4) 0.062(3) 0.088(5) 0.008(3) 0.020(3) 0.032(3)
C62 0.068(4) 0.075(4) 0.089(4) 0.032(3) 0.029(3) 0.036(3)
C64 0.101(5) 0.071(4) 0.077(4) 0.020(3) 0.037(4) 0.045(3)
C66 0.069(4) 0.056(3) 0.077(4) 0.002(3) 0.020(3) 0.029(3)
C68 0.082(4) 0.047(3) 0.088(5) -0.010(3) 0.027(4) 0.018(3)
C70 0.064(4) 0.068(4) 0.078(4) 0.014(3) 0.028(3) 0.018(3)
C72 0.088(4) 0.074(4) 0.069(4) 0.020(3) 0.031(4) 0.033(3)
C74 0.069(4) 0.062(3) 0.082(4) 0.026(3) 0.022(3) 0.021(3)
C76 0.090(5) 0.082(4) 0.098(5) 0.024(4) 0.014(4) 0.050(4)
C78 0.077(4) 0.073(4) 0.080(4) 0.027(3) 0.021(3) 0.029(3)
C80 0.071(4) 0.067(4) 0.088(5) -0.008(3) 0.017(4) 0.008(3)
C82 0.148(6) 0.064(3) 0.065(4) 0.032(3) 0.063(4) 0.056(3)
C84 0.107(5) 0.069(4) 0.077(4) 0.025(3) 0.036(4) 0.039(3)
C86 0.123(3) 0.048(2) 0.073(3) 0.017(2) 0.057(3) 0.030(2)
C88 0.091(5) 0.086(4) 0.100(5) 0.018(4) 0.020(4) 0.055(3)
C90 0.071(4) 0.076(4) 0.083(5) 0.033(4) 0.018(3) 0.012(3)
C91 0.098(5) 0.077(4) 0.082(4) 0.028(3) 0.054(4) 0.027(3)
C23 0.099(4) 0.070(4) 0.068(4) -0.002(3) 0.029(4) 0.025(4)
C47 0.093(4) 0.069(4) 0.072(4) -0.015(3) 0.023(4) 0.033(3)
C3 0.134(6) 0.072(4) 0.071(4) -0.009(4) 0.031(4) 0.019(4)
C49 0.115(5) 0.069(4) 0.083(4) 0.040(3) 0.051(4) 0.037(3)
C25 0.072(4) 0.078(4) 0.108(5) 0.009(4) 0.012(4) 0.032(3)
C51 0.105(5) 0.063(4) 0.077(4) -0.008(3) 0.043(4) 0.024(3)
C13 0.093(4) 0.074(4) 0.086(4) 0.032(3) 0.037(4) 0.044(3)
C53 0.086(4) 0.103(5) 0.080(5) 0.013(4) 0.031(4) 0.035(4)
C27 0.141(3) 0.070(3) 0.070(3) 0.028(2) 0.054(3) 0.066(2)
C55 0.086(4) 0.083(4) 0.082(5) 0.005(4) 0.023(4) 0.041(3)
C7 0.130(5) 0.068(4) 0.076(4) -0.015(3) 0.044(4) 0.025(4)
C57 0.090(5) 0.106(5) 0.068(4) 0.008(4) 0.025(4) 0.045(4)
C29 0.095(5) 0.044(3) 0.096(5) 0.006(3) 0.011(4) 0.027(3)
C59 0.110(5) 0.081(4) 0.105(5) 0.014(4) 0.049(4) 0.056(4)
C15 0.119(5) 0.084(4) 0.092(5) 0.021(4) 0.025(4) 0.053(4)
C61 0.064(4) 0.085(4) 0.099(5) 0.010(4) 0.024(4) 0.017(3)
C31 0.179(7) 0.093(5) 0.070(4) 0.038(4) 0.057(5) 0.073(4)
C63 0.082(4) 0.097(5) 0.099(5) 0.034(4) 0.017(4) 0.039(4)
C2 0.116(6) 0.110(5) 0.059(4) -0.013(4) 0.030(4) 0.034(4)
C65 0.118(5) 0.086(5) 0.078(5) -0.009(4) 0.023(4) 0.023(4)
C33 0.068(4) 0.096(5) 0.107(5) 0.034(4) 0.014(4) 0.011(4)
C67 0.072(4) 0.093(5) 0.112(5) 0.033(4) 0.023(4) 0.043(3)
C17 0.067(4) 0.077(4) 0.094(5) -0.005(4) 0.010(4) 0.026(3)
C69 0.106(3) 0.122(4) 0.086(4) 0.024(4) 0.022(3) 0.071(3)
C35 0.104(5) 0.084(4) 0.101(5) 0.025(4) 0.043(4) 0.051(4)
C71 0.090(5) 0.078(4) 0.096(5) 0.031(4) 0.003(4) 0.023(4)
C9 0.108(5) 0.080(4) 0.094(5) 0.038(4) 0.028(4) 0.047(4)
C73 0.092(5) 0.092(4) 0.104(5) 0.019(4) 0.039(4) 0.051(4)
C37 0.107(5) 0.071(4) 0.088(5) -0.002(4) 0.050(4) 0.042(4)
C75 0.108(5) 0.071(4) 0.114(6) 0.011(4) 0.056(4) 0.042(4)
C19 0.111(5) 0.077(4) 0.114(6) 0.028(4) 0.030(4) 0.054(4)
C77 0.154(6) 0.091(5) 0.061(4) 0.011(4) 0.027(4) 0.053(4)
C39 0.150(4) 0.053(3) 0.090(4) 0.015(3) 0.064(4) 0.016(3)
C79 0.111(5) 0.103(5) 0.094(5) 0.008(4) 0.030(4) 0.054(4)
C5 0.085(3) 0.104(4) 0.094(5) 0.005(4) 0.035(3) 0.018(3)
C81 0.115(5) 0.075(4) 0.094(5) -0.018(4) 0.036(4) 0.035(4)
C41 0.073(4) 0.101(5) 0.100(5) 0.027(4) 0.018(4) 0.028(4)
C83 0.180(7) 0.112(5) 0.068(4) 0.024(4) 0.032(5) 0.075(5)
C21 0.164(5) 0.135(4) 0.108(5) 0.039(4) 0.035(4) 0.092(4)
C85 0.121(3) 0.092(4) 0.097(5) 0.004(4) 0.052(4) 0.001(4)
C43 0.119(5) 0.053(4) 0.123(6) 0.014(4) 0.014(5) 0.034(4)
C87 0.103(5) 0.142(6) 0.073(4) 0.007(5) 0.014(4) 0.045(5)
C11 0.114(6) 0.144(6) 0.070(5) -0.008(5) 0.016(5) 0.035(5)
C89 0.174(4) 0.094(4) 0.100(5) 0.039(3) 0.054(4) 0.077(3)
C45 0.129(4) 0.149(5) 0.111(5) 0.031(5) 0.014(4) 0.080(3)

loop_
_atom_type_symbol
_atom_type_description
_atom_type_scat_dispersion_real
_atom_type_scat_dispersion_imag
_atom_type_scat_source
C C 0.0181 0.0091 'International Tables Vol C Tables 4.2.6.8 and 6.1.1.4'
H H 0.0000 0.0000 'International Tables Vol C Tables 4.2.6.8 and 6.1.1.4'
Cl Cl 0.3639 0.7018 'International Tables Vol C Tables 4.2.6.8 and 6.1.1.4'
Cu Cu -1.9646 0.5888 'International Tables Vol C Tables 4.2.6.8 and 6.1.1.4'
N N 0.0311 0.0180 'International Tables Vol C Tables 4.2.6.8 and 6.1.1.4'
P P 0.2955 0.4335 'International Tables Vol C Tables 4.2.6.8 and 6.1.1.4'

loop_
_geom_angle_atom_site_label_1
_geom_angle_atom_site_label_2
_geom_angle_atom_site_label_3
_geom_angle
_geom_angle_site_symmetry_1
_geom_angle_site_symmetry_3
_geom_angle_publ_flag
Cl1 Cu2 Cu1 51.19(5) . . ?
P4 Cu2 Cu1 117.44(5) . . ?
P4 Cu2 Cl1 120.67(7) . . ?
P4 Cu2 P3 90.57(6) . . ?
P4 Cu2 Cl2 110.66(7) . . ?
P3 Cu2 Cu1 151.97(5) . . ?
P3 Cu2 Cl1 115.21(6) . . ?
P3 Cu2 Cl2 122.09(7) . . ?
Cl2 Cu2 Cu1 51.13(5) . . ?
Cl2 Cu2 Cl1 99.27(7) . . ?
Cl1 Cu1 Cu2 51.21(4) . . ?
P2 Cu1 Cu2 121.52(5) . . ?
P2 Cu1 Cl1 118.44(7) . . ?
P2 Cu1 Cl2 117.01(7) . . ?
Cl2 Cu1 Cu2 51.20(5) . . ?
Cl2 Cu1 Cl1 99.37(6) . . ?
P1 Cu1 Cu2 148.68(6) . . ?
P1 Cu1 Cl1 123.56(7) . . ?
P1 Cu1 P2 88.89(6) . . ?
P1 Cu1 Cl2 110.79(8) . . ?
Cu1 Cl1 Cu2 77.60(6) . . ?
C6 P4 Cu2 121.7(2) . . ?
C6 P4 C32 103.1(3) . . ?
C00H P4 Cu2 118.6(2) . . ?
C00H P4 C6 104.0(3) . . ?
C00H P4 C32 103.1(3) . . ?
C32 P4 Cu2 103.73(17) . . ?
C8 P3 Cu2 103.09(18) . . ?
C14 P3 Cu2 123.1(2) . . ?
C14 P3 C8 100.8(3) . . ?
C14 P3 C18 108.2(3) . . ?
C18 P3 Cu2 115.1(2) . . ?
C18 P3 C8 103.3(3) . . ?
C28 P2 Cu1 101.98(18) . . ?
C30 P2 Cu1 115.5(2) . . ?
C30 P2 C28 105.4(3) . . ?
C30 P2 C46 102.5(3) . . ?
C46 P2 Cu1 127.6(2) . . ?
C46 P2 C28 101.1(3) . . ?
Cu1 Cl2 Cu2 77.67(6) . . ?
C24 P1 Cu1 101.25(18) . . ?
C42 P1 Cu1 115.6(2) . . ?
C42 P1 C24 103.1(3) . . ?
C42 P1 C44 104.4(3) . . ?
C44 P1 Cu1 125.2(2) . . ?
C44 P1 C24 104.5(3) . . ?
C20 N2 C4 124.9(6) . . ?
C20 N2 C58 110.1(6) . . ?
C58 N2 C4 124.8(6) . . ?
C52 N3 C22 124.6(6) . . ?
C54 N3 C22 127.2(6) . . ?
C54 N3 C52 108.2(6) . . ?
C36 N4 C34 124.6(6) . . ?
C36 N4 C48 108.6(5) . . ?
C48 N4 C34 125.4(6) . . ?
C4 C1 H1 118.9 . . ?
C4 C1 C28 122.1(5) . . ?
C28 C1 H1 118.9 . . ?
C1 C4 N2 119.7(5) . . ?
C1 C4 C16 119.1(5) . . ?
C16 C4 N2 121.2(6) . . ?
C38 C6 P4 124.4(5) . . ?
C66 C6 P4 116.4(4) . . ?
C66 C6 C38 119.2(6) . . ?
C82 N1 C16 126.2(7) . . ?
C82 N1 C77 109.6(7) . . ?
C77 N1 C16 124.1(7) . . ?
C12 C8 P3 121.9(4) . . ?
C12 C8 C32 119.1(5) . . ?
C32 C8 P3 119.0(4) . . ?
C62 C00H P4 124.3(5) . . ?
C13 C00H P4 117.6(5) . . ?
C13 C00H C62 118.2(7) . . ?
C16 C10 H10 119.4 . . ?
C16 C10 C24 121.2(5) . . ?
C24 C10 H10 119.4 . . ?
C8 C12 H12 118.6 . . ?
C8 C12 C22 122.8(5) . . ?
C22 C12 H12 118.6 . . ?
C60 C14 P3 115.8(5) . . ?
C29 C14 P3 125.8(6) . . ?
C29 C14 C60 118.5(6) . . ?
C4 C16 N1 120.6(5) . . ?
C10 C16 C4 119.3(6) . . ?
C10 C16 N1 120.1(5) . . ?
C70 C18 P3 125.1(6) . . ?
C74 C18 P3 116.8(5) . . ?
C74 C18 C70 117.9(7) . . ?
N2 C20 C56 128.3(6) . . ?
N2 C20 C86 108.6(7) . . ?
C56 C20 C86 123.0(7) . . ?
N3 C22 C34 121.8(5) . . ?
C12 C22 N3 120.6(5) . . ?
C12 C22 C34 117.6(5) . . ?
C10 C24 P1 122.4(4) . . ?
C28 C24 P1 118.6(4) . . ?
C28 C24 C10 119.0(5) . . ?
C32 C26 H26 118.4 . . ?
C34 C26 H26 118.4 . . ?
C34 C26 C32 123.2(5) . . ?
C1 C28 P2 122.2(4) . . ?
C1 C28 C24 119.1(5) . . ?
C24 C28 P2 118.6(4) . . ?
C78 C30 P2 118.7(5) . . ?
C78 C30 C90 116.3(7) . . ?
C90 C30 P2 124.9(6) . . ?
C8 C32 P4 119.2(4) . . ?
C26 C32 P4 122.8(4) . . ?
C26 C32 C8 117.9(5) . . ?
C22 C34 N4 120.5(5) . . ?
C26 C34 N4 120.1(5) . . ?
C26 C34 C22 119.3(5) . . ?
N4 C36 C50 108.2(7) . . ?
C64 C36 N4 129.2(6) . . ?
C64 C36 C50 122.6(7) . . ?
C6 C38 H38 120.0 . . ?
C6 C38 C68 120.0(7) . . ?
C68 C38 H38 120.0 . . ?
C48 C40 C50 108.3(7) . . ?
C48 C40 C2 117.8(9) . . ?
C2 C40 C50 133.9(7) . . ?
C72 C42 P1 124.2(6) . . ?
C84 C42 P1 116.6(6) . . ?
C84 C42 C72 119.1(8) . . ?
C23 C44 P1 118.0(5) . . ?
C23 C44 C51 119.2(7) . . ?
C51 C44 P1 122.6(7) . . ?
C47 C46 P2 124.5(6) . . ?
C55 C46 P2 118.8(5) . . ?
C55 C46 C47 116.8(7) . . ?
C40 C48 N4 108.1(7) . . ?
C57 C48 N4 128.6(6) . . ?
C57 C48 C40 123.3(8) . . ?
C36 C50 C40 106.8(6) . . ?
C37 C50 C36 118.1(8) . . ?
C37 C50 C40 135.0(8) . . ?
N3 C52 H52 125.7 . . ?
C49 C52 N3 108.6(7) . . ?
C49 C52 H52 125.7 . . ?
N3 C54 H54 125.8 . . ?
C91 C54 N3 108.3(7) . . ?
C91 C54 H54 125.8 . . ?
C20 C56 H56 121.7 . . ?
C5 C56 C20 116.7(9) . . ?
C5 C56 H56 121.7 . . ?
N2 C58 C27 105.8(7) . . ?
C69 C58 N2 129.3(8) . . ?
C69 C58 C27 124.8(8) . . ?
C14 C60 H60 119.3 . . ?
C88 C60 C14 121.3(7) . . ?
C88 C60 H60 119.3 . . ?
C00H C62 H62 120.0 . . ?
C00H C62 C67 120.1(8) . . ?
C67 C62 H62 120.0 . . ?
C36 C64 H64 121.5 . . ?
C36 C64 C35 117.0(8) . . ?
C35 C64 H64 121.5 . . ?
C6 C66 H66 119.6 . . ?
C6 C66 C17 120.8(6) . . ?
C17 C66 H66 119.6 . . ?
C38 C68 H68 119.8 . . ?
C80 C68 C38 120.4(6) . . ?
C80 C68 H68 119.8 . . ?
C18 C70 H70 119.5 . . ?
C61 C70 C18 120.9(8) . . ?
C61 C70 H70 119.5 . . ?
C42 C72 H72 120.0 . . ?
C53 C72 C42 120.1(8) . . ?
C53 C72 H72 120.0 . . ?
C18 C74 H74 119.5 . . ?
C18 C74 C71 121.0(7) . . ?
C71 C74 H74 119.5 . . ?
C67 C76 H76 119.4 . . ?
C67 C76 C9 121.3(8) . . ?
C9 C76 H76 119.4 . . ?
C30 C78 H78 119.6 . . ?
C63 C78 C30 120.8(8) . . ?
C63 C78 H78 119.6 . . ?
C68 C80 H80 120.3 . . ?
C68 C80 C17 119.3(7) . . ?
C17 C80 H80 120.3 . . ?
N1 C82 H82 126.6 . . ?
C31 C82 N1 106.9(9) . . ?
C31 C82 H82 126.6 . . ?
C42 C84 H84 120.4 . . ?
C42 C84 C15 119.3(8) . . ?
C15 C84 H84 120.4 . . ?
C20 C86 C27 106.9(7) . . ?
C20 C86 C39 117.6(10) . . ?
C27 C86 C39 135.5(8) . . ?
C60 C88 H88 119.8 . . ?
C19 C88 C60 120.4(9) . . ?
C19 C88 H88 119.8 . . ?
C30 C90 H90 118.8 . . ?
C33 C90 C30 122.4(8) . . ?
C33 C90 H90 118.8 . . ?
C54 C91 H91 126.1 . . ?
C54 C91 C49 107.7(7) . . ?
C49 C91 H91 126.1 . . ?
C44 C23 H23 119.9 . . ?
C44 C23 C65 120.1(8) . . ?
C65 C23 H23 119.9 . . ?
C46 C47 H47 119.8 . . ?
C46 C47 C81 120.3(9) . . ?
C81 C47 H47 119.8 . . ?
C7 C3 H3 119.8 . . ?
C65 C3 H3 119.8 . . ?
C65 C3 C7 120.4(9) . . ?
C52 C49 C91 107.1(7) . . ?
C52 C49 H49 126.4 . . ?
C91 C49 H49 126.4 . . ?
C61 C25 H25 120.3 . . ?
C71 C25 H25 120.3 . . ?
C71 C25 C61 119.4(9) . . ?
C44 C51 H51 120.0 . . ?
C7 C51 C44 120.0(9) . . ?
C7 C51 H51 120.0 . . ?
C00H C13 H13 119.2 . . ?
C00H C13 C9 121.7(8) . . ?
C9 C13 H13 119.2 . . ?
C72 C53 H53 120.3 . . ?
C79 C53 C72 119.4(9) . . ?
C79 C53 H53 120.3 . . ?
C58 C27 C89 115.5(10) . . ?
C86 C27 C58 108.5(6) . . ?
C86 C27 C89 136.1(9) . . ?
C46 C55 H55 118.5 . . ?
C46 C55 C73 123.1(8) . . ?
C73 C55 H55 118.5 . . ?
C3 C7 H7 119.8 . . ?
C51 C7 C3 120.3(8) . . ?
C51 C7 H7 119.8 . . ?
C48 C57 H57 121.8 . . ?
C87 C57 C48 116.5(8) . . ?
C87 C57 H57 121.8 . . ?
C14 C29 H29 120.1 . . ?
C14 C29 C43 119.8(9) . . ?
C43 C29 H29 120.1 . . ?
C35 C59 H59 118.9 . . ?
C37 C59 H59 118.9 . . ?
C37 C59 C35 122.1(8) . . ?
C84 C15 H15 119.7 . . ?
C79 C15 C84 120.7(9) . . ?
C79 C15 H15 119.7 . . ?
C70 C61 C25 120.2(8) . . ?
C70 C61 H61 119.9 . . ?
C25 C61 H61 119.9 . . ?
C82 C31 H31 126.2 . . ?
C82 C31 C83 107.7(9) . . ?
C83 C31 H31 126.2 . . ?
C78 C63 H63 119.4 . . ?
C41 C63 C78 121.3(9) . . ?
C41 C63 H63 119.4 . . ?
C40 C2 H2 120.5 . . ?
C11 C2 C40 118.9(8) . . ?
C11 C2 H2 120.5 . . ?
C23 C65 H65 120.0 . . ?
C3 C65 C23 119.9(11) . . ?
C3 C65 H65 120.0 . . ?
C90 C33 H33 120.0 . . ?
C90 C33 C41 119.9(8) . . ?
C41 C33 H33 120.0 . . ?
C62 C67 H67 120.0 . . ?
C76 C67 C62 120.1(8) . . ?
C76 C67 H67 120.0 . . ?
C66 C17 C80 120.2(8) . . ?
C66 C17 H17 119.9 . . ?
C80 C17 H17 119.9 . . ?
C58 C69 H69 121.4 . . ?
C45 C69 C58 117.3(11) . . ?
C45 C69 H69 121.4 . . ?
C64 C35 C59 120.5(9) . . ?
C64 C35 H35 119.8 . . ?
C59 C35 H35 119.8 . . ?
C74 C71 H71 119.7 . . ?
C25 C71 C74 120.6(9) . . ?
C25 C71 H71 119.7 . . ?
C76 C9 C13 118.6(8) . . ?
C76 C9 H9 120.7 . . ?
C13 C9 H9 120.7 . . ?
C55 C73 H73 120.7 . . ?
C75 C73 C55 118.5(9) . . ?
C75 C73 H73 120.7 . . ?
C50 C37 H37 120.2 . . ?
C59 C37 C50 119.6(8) . . ?
C59 C37 H37 120.2 . . ?
C73 C75 H75 119.3 . . ?
C73 C75 C81 121.4(8) . . ?
C81 C75 H75 119.3 . . ?
C88 C19 H19 120.3 . . ?
C88 C19 C43 119.3(8) . . ?
C43 C19 H19 120.3 . . ?
N1 C77 H77 127.5 . . ?
C83 C77 N1 104.9(10) . . ?
C83 C77 H77 127.5 . . ?
C86 C39 H39 121.4 . . ?
C85 C39 C86 117.1(9) . . ?
C85 C39 H39 121.4 . . ?
C53 C79 H79 119.4 . . ?
C15 C79 C53 121.3(10) . . ?
C15 C79 H79 119.4 . . ?
C56 C5 H5 118.7 . . ?
C85 C5 C56 122.6(11) . . ?
C85 C5 H5 118.7 . . ?
C47 C81 H81 120.1 . . ?
C75 C81 C47 119.8(8) . . ?
C75 C81 H81 120.1 . . ?
C63 C41 C33 119.2(9) . . ?
C63 C41 H41 120.4 . . ?
C33 C41 H41 120.4 . . ?
C31 C83 H83 124.6 . . ?
C77 C83 C31 110.8(10) . . ?
C77 C83 H83 124.6 . . ?
C89 C21 H21 116.6 . . ?
C89 C21 C45 126.7(11) . . ?
C45 C21 H21 116.6 . . ?
C39 C85 H85 118.5 . . ?
C5 C85 C39 123.0(10) . . ?
C5 C85 H85 118.5 . . ?
C29 C43 H43 119.7 . . ?
C19 C43 C29 120.7(8) . . ?
C19 C43 H43 119.7 . . ?
C57 C87 H87 118.8 . . ?
C57 C87 C11 122.4(11) . . ?
C11 C87 H87 118.8 . . ?
C2 C11 C87 121.0(10) . . ?
C2 C11 H11 119.5 . . ?
C87 C11 H11 119.5 . . ?
C27 C89 H89 121.1 . . ?
C21 C89 C27 117.7(11) . . ?
C21 C89 H89 121.1 . . ?
C69 C45 C21 117.9(12) . . ?
C69 C45 H45 121.0 . . ?
C21 C45 H45 121.0 . . ?

loop_
_geom_bond_atom_site_label_1
_geom_bond_atom_site_label_2
_geom_bond_distance
_geom_bond_site_symmetry_2
_geom_bond_publ_flag
Cu2 Cu1 2.9427(12) . ?
Cu2 Cl1 2.3485(18) . ?
Cu2 P4 2.2558(14) . ?
Cu2 P3 2.2561(16) . ?
Cu2 Cl2 2.3475(18) . ?
Cu1 Cl1 2.3476(18) . ?
Cu1 P2 2.2664(16) . ?
Cu1 Cl2 2.345(2) . ?
Cu1 P1 2.2607(17) . ?
P4 C6 1.829(6) . ?
P4 C00H 1.809(7) . ?
P4 C32 1.831(6) . ?
P3 C8 1.847(5) . ?
P3 C14 1.815(6) . ?
P3 C18 1.825(7) . ?
P2 C28 1.844(6) . ?
P2 C30 1.794(7) . ?
P2 C46 1.810(6) . ?
P1 C24 1.834(5) . ?
P1 C42 1.817(8) . ?
P1 C44 1.823(7) . ?
N2 C4 1.414(7) . ?
N2 C20 1.381(9) . ?
N2 C58 1.389(9) . ?
N3 C22 1.411(7) . ?
N3 C52 1.379(9) . ?
N3 C54 1.374(8) . ?
N4 C34 1.422(7) . ?
N4 C36 1.387(9) . ?
N4 C48 1.398(9) . ?
C1 H1 0.9500 . ?
C1 C4 1.379(8) . ?
C1 C28 1.386(8) . ?
C4 C16 1.408(8) . ?
C6 C38 1.376(8) . ?
C6 C66 1.360(10) . ?
N1 C16 1.416(8) . ?
N1 C82 1.390(10) . ?
N1 C77 1.400(12) . ?
C8 C12 1.380(8) . ?
C8 C32 1.415(7) . ?
C00H C62 1.393(10) . ?
C00H C13 1.376(10) . ?
C10 H10 0.9500 . ?
C10 C16 1.384(8) . ?
C10 C24 1.403(8) . ?
C12 H12 0.9500 . ?
C12 C22 1.389(8) . ?
C14 C60 1.397(10) . ?
C14 C29 1.360(10) . ?
C18 C70 1.399(9) . ?
C18 C74 1.367(10) . ?
C20 C56 1.396(11) . ?
C20 C86 1.399(10) . ?
C22 C34 1.422(8) . ?
C24 C28 1.403(7) . ?
C26 H26 0.9500 . ?
C26 C32 1.382(8) . ?
C26 C34 1.366(8) . ?
C30 C78 1.387(10) . ?
C30 C90 1.396(10) . ?
C36 C50 1.415(9) . ?
C36 C64 1.387(11) . ?
C38 H38 0.9500 . ?
C38 C68 1.400(10) . ?
C40 C48 1.391(9) . ?
C40 C50 1.416(12) . ?
C40 C2 1.416(12) . ?
C42 C72 1.395(10) . ?
C42 C84 1.385(10) . ?
C44 C23 1.372(12) . ?
C44 C51 1.390(10) . ?
C46 C47 1.390(10) . ?
C46 C55 1.375(11) . ?
C48 C57 1.390(12) . ?
C50 C37 1.396(10) . ?
C52 H52 0.9500 . ?
C52 C49 1.343(10) . ?
C54 H54 0.9500 . ?
C54 C91 1.344(10) . ?
C56 H56 0.9500 . ?
C56 C5 1.356(12) . ?
C58 C27 1.432(11) . ?
C58 C69 1.375(13) . ?
C60 H60 0.9500 . ?
C60 C88 1.373(11) . ?
C62 H62 0.9500 . ?
C62 C67 1.396(11) . ?
C64 H64 0.9500 . ?
C64 C35 1.391(11) . ?
C66 H66 0.9500 . ?
C66 C17 1.373(10) . ?
C68 H68 0.9500 . ?
C68 C80 1.345(12) . ?
C70 H70 0.9500 . ?
C70 C61 1.372(12) . ?
C72 H72 0.9500 . ?
C72 C53 1.381(12) . ?
C74 H74 0.9500 . ?
C74 C71 1.382(11) . ?
C76 H76 0.9500 . ?
C76 C67 1.357(12) . ?
C76 C9 1.367(13) . ?
C78 H78 0.9500 . ?
C78 C63 1.372(12) . ?
C80 H80 0.9500 . ?
C80 C17 1.391(11) . ?
C82 H82 0.9500 . ?
C82 C31 1.364(11) . ?
C84 H84 0.9500 . ?
C84 C15 1.391(13) . ?
C86 C27 1.409(13) . ?
C86 C39 1.436(13) . ?
C88 H88 0.9500 . ?
C88 C19 1.355(12) . ?
C90 H90 0.9500 . ?
C90 C33 1.357(12) . ?
C91 H91 0.9500 . ?
C91 C49 1.425(12) . ?
C23 H23 0.9500 . ?
C23 C65 1.393(11) . ?
C47 H47 0.9500 . ?
C47 C81 1.398(11) . ?
C3 H3 0.9500 . ?
C3 C7 1.374(14) . ?
C3 C65 1.354(14) . ?
C49 H49 0.9500 . ?
C25 H25 0.9500 . ?
C25 C61 1.374(13) . ?
C25 C71 1.366(13) . ?
C51 H51 0.9500 . ?
C51 C7 1.368(11) . ?
C13 H13 0.9500 . ?
C13 C9 1.397(11) . ?
C53 H53 0.9500 . ?
C53 C79 1.368(13) . ?
C27 C89 1.436(13) . ?
C55 H55 0.9500 . ?
C55 C73 1.388(11) . ?
C7 H7 0.9500 . ?
C57 H57 0.9500 . ?
C57 C87 1.368(12) . ?
C29 H29 0.9500 . ?
C29 C43 1.405(11) . ?
C59 H59 0.9500 . ?
C59 C35 1.397(12) . ?
C59 C37 1.349(13) . ?
C15 H15 0.9500 . ?
C15 C79 1.341(14) . ?
C61 H61 0.9500 . ?
C31 H31 0.9500 . ?
C31 C83 1.382(16) . ?
C63 H63 0.9500 . ?
C63 C41 1.359(12) . ?
C2 H2 0.9500 . ?
C2 C11 1.369(15) . ?
C65 H65 0.9500 . ?
C33 H33 0.9500 . ?
C33 C41 1.369(13) . ?
C67 H67 0.9500 . ?
C17 H17 0.9500 . ?
C69 H69 0.9500 . ?
C69 C45 1.368(14) . ?
C35 H35 0.9500 . ?
C71 H71 0.9500 . ?
C9 H9 0.9500 . ?
C73 H73 0.9500 . ?
C73 C75 1.340(13) . ?
C37 H37 0.9500 . ?
C75 H75 0.9500 . ?
C75 C81 1.367(14) . ?
C19 H19 0.9500 . ?
C19 C43 1.378(13) . ?
C77 H77 0.9500 . ?
C77 C83 1.359(14) . ?
C39 H39 0.9500 . ?
C39 C85 1.372(15) . ?
C79 H79 0.9500 . ?
C5 H5 0.9500 . ?
C5 C85 1.349(14) . ?
C81 H81 0.9500 . ?
C41 H41 0.9500 . ?
C83 H83 0.9500 . ?
C21 H21 0.9500 . ?
C21 C89 1.302(16) . ?
C21 C45 1.416(17) . ?
C85 H85 0.9500 . ?
C43 H43 0.9500 . ?
C87 H87 0.9500 . ?
C87 C11 1.378(15) . ?
C11 H11 0.9500 . ?
C89 H89 0.9500 . ?
C45 H45 0.9500 . ?

loop_
_geom_torsion_atom_site_label_1
_geom_torsion_atom_site_label_2
_geom_torsion_atom_site_label_3
_geom_torsion_atom_site_label_4
_geom_torsion
_geom_torsion_site_symmetry_1
_geom_torsion_site_symmetry_2
_geom_torsion_site_symmetry_3
_geom_torsion_site_symmetry_4
_geom_torsion_publ_flag
Cu2 P4 C6 C38 -161.7(5) . . . . ?
Cu2 P4 C6 C66 17.6(6) . . . . ?
Cu2 P4 C00H C62 -122.3(6) . . . . ?
Cu2 P4 C00H C13 57.8(6) . . . . ?
Cu2 P4 C32 C8 12.2(6) . . . . ?
Cu2 P4 C32 C26 -167.6(5) . . . . ?
Cu2 P3 C8 C12 164.7(5) . . . . ?
Cu2 P3 C8 C32 -16.1(5) . . . . ?
Cu2 P3 C14 C60 -41.0(6) . . . . ?
Cu2 P3 C14 C29 138.6(6) . . . . ?
Cu2 P3 C18 C70 158.2(5) . . . . ?
Cu2 P3 C18 C74 -17.2(6) . . . . ?
Cu1 P2 C28 C1 -159.1(5) . . . . ?
Cu1 P2 C28 C24 16.0(6) . . . . ?
Cu1 P2 C30 C78 34.4(6) . . . . ?
Cu1 P2 C30 C90 -149.1(6) . . . . ?
Cu1 P2 C46 C47 -123.3(6) . . . . ?
Cu1 P2 C46 C55 56.7(7) . . . . ?
Cu1 P1 C24 C10 154.2(6) . . . . ?
Cu1 P1 C24 C28 -27.6(6) . . . . ?
Cu1 P1 C42 C72 127.5(6) . . . . ?
Cu1 P1 C42 C84 -55.9(6) . . . . ?
Cu1 P1 C44 C23 -28.7(7) . . . . ?
Cu1 P1 C44 C51 147.3(5) . . . . ?
P4 C6 C38 C68 179.8(6) . . . . ?
P4 C6 C66 C17 179.3(6) . . . . ?
P4 C00H C62 C67 -179.9(6) . . . . ?
P4 C00H C13 C9 178.7(7) . . . . ?
P3 C8 C12 C22 176.6(5) . . . . ?
P3 C8 C32 P4 2.7(7) . . . . ?
P3 C8 C32 C26 -177.5(5) . . . . ?
P3 C14 C60 C88 -178.9(7) . . . . ?
P3 C14 C29 C43 -179.3(7) . . . . ?
P3 C18 C70 C61 -175.6(6) . . . . ?
P3 C18 C74 C71 176.2(6) . . . . ?
P2 C30 C78 C63 173.3(7) . . . . ?
P2 C30 C90 C33 -174.2(7) . . . . ?
P2 C46 C47 C81 -179.2(7) . . . . ?
P2 C46 C55 C73 177.3(7) . . . . ?
P1 C24 C28 P2 7.9(8) . . . . ?
P1 C24 C28 C1 -176.8(5) . . . . ?
P1 C42 C72 C53 177.5(6) . . . . ?
P1 C42 C84 C15 -174.9(6) . . . . ?
P1 C44 C23 C65 176.6(7) . . . . ?
P1 C44 C51 C7 -176.4(7) . . . . ?
N2 C4 C16 N1 1.6(11) . . . . ?
N2 C4 C16 C10 -177.9(6) . . . . ?
N2 C20 C56 C5 -179.6(7) . . . . ?
N2 C20 C86 C27 0.7(7) . . . . ?
N2 C20 C86 C39 -180.0(6) . . . . ?
N2 C58 C27 C86 -0.9(8) . . . . ?
N2 C58 C27 C89 179.0(7) . . . . ?
N2 C58 C69 C45 -176.2(8) . . . . ?
N3 C22 C34 N4 0.6(10) . . . . ?
N3 C22 C34 C26 -176.4(6) . . . . ?
N3 C52 C49 C91 -1.3(10) . . . . ?
N3 C54 C91 C49 -0.3(10) . . . . ?
N4 C36 C50 C40 -0.2(8) . . . . ?
N4 C36 C50 C37 177.5(6) . . . . ?
N4 C36 C64 C35 -177.2(7) . . . . ?
N4 C48 C57 C87 178.6(8) . . . . ?
C1 C4 C16 N1 -178.1(7) . . . . ?
C1 C4 C16 C10 2.4(10) . . . . ?
C4 N2 C20 C56 3.7(10) . . . . ?
C4 N2 C20 C86 -176.0(5) . . . . ?
C4 N2 C58 C27 176.1(6) . . . . ?
C4 N2 C58 C69 -7.2(11) . . . . ?
C4 C1 C28 P2 174.5(5) . . . . ?
C4 C1 C28 C24 -0.5(10) . . . . ?
C6 P4 C00H C62 98.8(6) . . . . ?
C6 P4 C00H C13 -81.0(6) . . . . ?
C6 P4 C32 C8 139.9(5) . . . . ?
C6 P4 C32 C26 -39.9(6) . . . . ?
C6 C38 C68 C80 0.9(12) . . . . ?
C6 C66 C17 C80 0.9(13) . . . . ?
N1 C82 C31 C83 -1.5(10) . . . . ?
N1 C77 C83 C31 -0.1(12) . . . . ?
C8 P3 C14 C60 72.5(6) . . . . ?
C8 P3 C14 C29 -107.8(7) . . . . ?
C8 P3 C18 C70 46.6(6) . . . . ?
C8 P3 C18 C74 -128.8(5) . . . . ?
C8 C12 C22 N3 179.4(6) . . . . ?
C8 C12 C22 C34 0.3(11) . . . . ?
C00H P4 C6 C38 -24.5(7) . . . . ?
C00H P4 C6 C66 154.8(5) . . . . ?
C00H P4 C32 C8 -112.0(5) . . . . ?
C00H P4 C32 C26 68.2(6) . . . . ?
C00H C62 C67 C76 1.4(13) . . . . ?
C00H C13 C9 C76 1.1(14) . . . . ?
C10 C24 C28 P2 -173.7(5) . . . . ?
C10 C24 C28 C1 1.5(10) . . . . ?
C12 C8 C32 P4 -178.1(5) . . . . ?
C12 C8 C32 C26 1.7(10) . . . . ?
C12 C22 C34 N4 179.7(6) . . . . ?
C12 C22 C34 C26 2.7(10) . . . . ?
C14 P3 C8 C12 36.7(6) . . . . ?
C14 P3 C8 C32 -144.1(5) . . . . ?
C14 P3 C18 C70 -59.7(6) . . . . ?
C14 P3 C18 C74 124.9(5) . . . . ?
C14 C60 C88 C19 -1.6(14) . . . . ?
C14 C29 C43 C19 -2.0(15) . . . . ?
C16 N1 C82 C31 -179.5(7) . . . . ?
C16 N1 C77 C83 -179.9(7) . . . . ?
C16 C10 C24 P1 177.7(6) . . . . ?
C16 C10 C24 C28 -0.5(11) . . . . ?
C18 P3 C8 C12 -75.1(6) . . . . ?
C18 P3 C8 C32 104.0(5) . . . . ?
C18 P3 C14 C60 -179.4(5) . . . . ?
C18 P3 C14 C29 0.2(7) . . . . ?
C18 C70 C61 C25 0.6(12) . . . . ?
C18 C74 C71 C25 -1.1(13) . . . . ?
C20 N2 C4 C1 -76.5(8) . . . . ?
C20 N2 C4 C16 103.9(8) . . . . ?
C20 N2 C58 C27 1.3(7) . . . . ?
C20 N2 C58 C69 178.0(8) . . . . ?
C20 C56 C5 C85 -0.2(13) . . . . ?
C20 C86 C27 C58 0.1(8) . . . . ?
C20 C86 C27 C89 -179.7(9) . . . . ?
C20 C86 C39 C85 -0.4(12) . . . . ?
C22 N3 C52 C49 178.6(7) . . . . ?
C22 N3 C54 C91 -177.8(7) . . . . ?
C24 P1 C42 C72 17.9(7) . . . . ?
C24 P1 C42 C84 -165.4(5) . . . . ?
C24 P1 C44 C23 86.6(6) . . . . ?
C24 P1 C44 C51 -97.3(7) . . . . ?
C24 C10 C16 C4 -1.4(11) . . . . ?
C24 C10 C16 N1 179.1(7) . . . . ?
C28 P2 C30 C78 146.1(5) . . . . ?
C28 P2 C30 C90 -37.4(7) . . . . ?
C28 P2 C46 C47 122.0(6) . . . . ?
C28 P2 C46 C55 -58.0(6) . . . . ?
C28 C1 C4 N2 178.9(6) . . . . ?
C28 C1 C4 C16 -1.4(10) . . . . ?
C30 P2 C28 C1 79.8(6) . . . . ?
C30 P2 C28 C24 -105.1(6) . . . . ?
C30 P2 C46 C47 13.4(7) . . . . ?
C30 P2 C46 C55 -166.6(6) . . . . ?
C30 C78 C63 C41 1.9(14) . . . . ?
C30 C90 C33 C41 0.4(16) . . . . ?
C32 P4 C6 C38 82.8(6) . . . . ?
C32 P4 C6 C66 -97.9(6) . . . . ?
C32 P4 C00H C62 -8.5(7) . . . . ?
C32 P4 C00H C13 171.7(6) . . . . ?
C32 C8 C12 C22 -2.5(10) . . . . ?
C32 C26 C34 N4 179.4(6) . . . . ?
C32 C26 C34 C22 -3.6(11) . . . . ?
C34 N4 C36 C50 168.7(6) . . . . ?
C34 N4 C36 C64 -14.4(11) . . . . ?
C34 N4 C48 C40 -169.3(6) . . . . ?
C34 N4 C48 C57 12.8(12) . . . . ?
C34 C26 C32 P4 -178.8(5) . . . . ?
C34 C26 C32 C8 1.4(11) . . . . ?
C36 N4 C34 C22 108.3(8) . . . . ?
C36 N4 C34 C26 -74.7(9) . . . . ?
C36 N4 C48 C40 -2.1(8) . . . . ?
C36 N4 C48 C57 180.0(8) . . . . ?
C36 C50 C37 C59 -0.4(12) . . . . ?
C36 C64 C35 C59 1.0(13) . . . . ?
C38 C6 C66 C17 -1.4(11) . . . . ?
C38 C68 C80 C17 -1.3(14) . . . . ?
C40 C48 C57 C87 1.0(13) . . . . ?
C40 C50 C37 C59 176.5(9) . . . . ?
C40 C2 C11 C87 0.2(18) . . . . ?
C42 P1 C24 C10 -85.9(6) . . . . ?
C42 P1 C24 C28 92.4(6) . . . . ?
C42 P1 C44 C23 -165.4(6) . . . . ?
C42 P1 C44 C51 10.6(7) . . . . ?
C42 C72 C53 C79 -4.5(13) . . . . ?
C42 C84 C15 C79 -1.3(14) . . . . ?
C44 P1 C24 C10 23.0(7) . . . . ?
C44 P1 C24 C28 -158.7(6) . . . . ?
C44 P1 C42 C72 -91.0(6) . . . . ?
C44 P1 C42 C84 85.6(6) . . . . ?
C44 C23 C65 C3 0.1(15) . . . . ?
C44 C51 C7 C3 -0.2(14) . . . . ?
C46 P2 C28 C1 -26.5(6) . . . . ?
C46 P2 C28 C24 148.6(6) . . . . ?
C46 P2 C30 C78 -108.5(6) . . . . ?
C46 P2 C30 C90 67.9(7) . . . . ?
C46 C47 C81 C75 2.1(14) . . . . ?
C46 C55 C73 C75 1.7(14) . . . . ?
C48 N4 C34 C22 -86.5(9) . . . . ?
C48 N4 C34 C26 90.5(9) . . . . ?
C48 N4 C36 C50 1.4(7) . . . . ?
C48 N4 C36 C64 178.3(7) . . . . ?
C48 C40 C50 C36 -1.1(8) . . . . ?
C48 C40 C50 C37 -178.3(8) . . . . ?
C48 C40 C2 C11 0.8(14) . . . . ?
C48 C57 C87 C11 0.1(16) . . . . ?
C50 C36 C64 C35 -0.7(11) . . . . ?
C50 C40 C48 N4 2.0(8) . . . . ?
C50 C40 C48 C57 180.0(7) . . . . ?
C50 C40 C2 C11 178.9(10) . . . . ?
C52 N3 C22 C12 -48.1(10) . . . . ?
C52 N3 C22 C34 131.0(8) . . . . ?
C52 N3 C54 C91 -0.5(9) . . . . ?
C54 N3 C22 C12 128.8(8) . . . . ?
C54 N3 C22 C34 -52.1(10) . . . . ?
C54 N3 C52 C49 1.2(9) . . . . ?
C54 C91 C49 C52 1.0(11) . . . . ?
C56 C20 C86 C27 -179.1(6) . . . . ?
C56 C20 C86 C39 0.2(10) . . . . ?
C56 C5 C85 C39 0.0(16) . . . . ?
C58 N2 C4 C1 109.5(8) . . . . ?
C58 N2 C4 C16 -70.1(9) . . . . ?
C58 N2 C20 C56 178.5(6) . . . . ?
C58 N2 C20 C86 -1.3(7) . . . . ?
C58 C27 C89 C21 -2.1(14) . . . . ?
C58 C69 C45 C21 -1.7(16) . . . . ?
C60 C14 C29 C43 0.3(12) . . . . ?
C60 C88 C19 C43 0.0(15) . . . . ?
C62 C00H C13 C9 -1.2(12) . . . . ?
C64 C36 C50 C40 -177.3(7) . . . . ?
C64 C36 C50 C37 0.4(11) . . . . ?
C66 C6 C38 C68 0.5(11) . . . . ?
C68 C80 C17 C66 0.5(14) . . . . ?
C70 C18 C74 C71 0.4(11) . . . . ?
C72 C42 C84 C15 1.9(11) . . . . ?
C72 C53 C79 C15 5.1(15) . . . . ?
C74 C18 C70 C61 -0.2(10) . . . . ?
C78 C30 C90 C33 2.4(13) . . . . ?
C78 C63 C41 C33 1.0(16) . . . . ?
C82 N1 C16 C4 -48.6(11) . . . . ?
C82 N1 C16 C10 130.9(8) . . . . ?
C82 N1 C77 C83 -0.8(10) . . . . ?
C82 C31 C83 C77 1.1(13) . . . . ?
C84 C42 C72 C53 1.0(11) . . . . ?
C84 C15 C79 C53 -2.2(15) . . . . ?
C86 C20 C56 C5 0.1(11) . . . . ?
C86 C27 C89 C21 177.6(10) . . . . ?
C86 C39 C85 C5 0.3(15) . . . . ?
C88 C19 C43 C29 1.8(16) . . . . ?
C90 C30 C78 C63 -3.5(11) . . . . ?
C90 C33 C41 C63 -2.2(16) . . . . ?
C23 C44 C51 C7 -0.4(12) . . . . ?
C47 C46 C55 C73 -2.8(12) . . . . ?
C51 C44 C23 C65 0.4(12) . . . . ?
C13 C00H C62 C67 -0.1(12) . . . . ?
C27 C58 C69 C45 -0.1(14) . . . . ?
C27 C86 C39 C85 178.6(9) . . . . ?
C55 C46 C47 C81 0.8(12) . . . . ?
C55 C73 C75 C81 1.4(15) . . . . ?
C7 C3 C65 C23 -0.6(16) . . . . ?
C57 C87 C11 C2 -0.7(19) . . . . ?
C29 C14 C60 C88 1.5(12) . . . . ?
C61 C25 C71 C74 1.5(14) . . . . ?
C2 C40 C48 N4 -179.4(7) . . . . ?
C2 C40 C48 C57 -1.4(12) . . . . ?
C2 C40 C50 C36 -179.4(9) . . . . ?
C2 C40 C50 C37 3.5(16) . . . . ?
C65 C3 C7 C51 0.7(16) . . . . ?
C67 C76 C9 C13 0.2(15) . . . . ?
C69 C58 C27 C86 -177.8(8) . . . . ?
C69 C58 C27 C89 2.1(12) . . . . ?
C35 C59 C37 C50 0.7(14) . . . . ?
C71 C25 C61 C70 -1.2(13) . . . . ?
C9 C76 C67 C62 -1.5(15) . . . . ?
C73 C75 C81 C47 -3.2(15) . . . . ?
C37 C59 C35 C64 -1.1(14) . . . . ?
C77 N1 C16 C4 130.3(8) . . . . ?
C77 N1 C16 C10 -50.2(11) . . . . ?
C77 N1 C82 C31 1.5(9) . . . . ?
C39 C86 C27 C58 -179.0(8) . . . . ?
C39 C86 C27 C89 1.2(16) . . . . ?
C89 C21 C45 C69 2(2) . . . . ?
C45 C21 C89 C27 0(2) . . . . ?
